data_7051503
loop_
_publ_author_name
'Anderson, Kirsty M.'
'Lesley, M. J. Gerald'
'Norman, Nicholas C.'
'Orpen, A. Guy'
'Starbuck, Johnathan'

_publ_section_title
;
The Platinum Catalysed Diboration of Alkynes Using 1,2-
B~2~Cl~2~(NMe~2~)~2~:
Formation of 1-Azonia-2-Borata-5-Borole Derivatives
;
_journal_name_full 'New Journal of Chemistry'
_journal_paper_doi 10.1039/a907255a
_journal_year 1999
_chemical_formula_sum 'C13 H20 B2 Cl2 N2'
_chemical_formula_weight 296.83
_space_group_IT_number 14
_symmetry_cell_setting monoclinic
_symmetry_space_group_name_Hall '-P 2ybc'
_symmetry_space_group_name_H-M 'P 1 21/c 1'
_cell_angle_alpha 90.00
_cell_angle_beta 95.567(15)
_cell_angle_gamma 90.00
_cell_formula_units_Z 4
_cell_length_a 16.121(3)
_cell_length_b 7.1894(6)
_cell_length_c 13.5772(17)
_cell_measurement_temperature 293(2)
_cell_volume 1566.2(4)
_diffrn_ambient_temperature 293(2)
_exptl_crystal_density_diffrn 1.259
_cod_depositor_comments
;
The following automatic conversions were performed:
'_symmetry_cell_setting' value 'Monoclinic' changed to 'monoclinic'
according to '/home/saulius/struct/CIF-dictionaries/cif_core.dic'
dictionary named 'cif_core.dic' version 2.4.1 from 2010-06-29.

Automatic conversion script
Id: cif_fix_enum 1527 2010-12-29 10:47:43Z saulius 
;
_cod_original_sg_symbol_H-M 'P 21/c'
_cod_database_code 7051503

loop_
_symmetry_equiv_pos_as_xyz
'x, y, z'
'-x, y+1/2, -z+1/2'
'-x, -y, -z'
'x, -y-1/2, z-1/2'

loop_
_atom_site_label
_atom_site_type_symbol
_atom_site_fract_x
_atom_site_fract_y
_atom_site_fract_z
_atom_site_U_iso_or_equiv
_atom_site_adp_type
_atom_site_occupancy
_atom_site_symmetry_multiplicity
_atom_site_calc_flag
_atom_site_refinement_flags
_atom_site_disorder_assembly
_atom_site_disorder_group
B1 B 0.65942(13) 0.2962(3) 0.64126(15) 0.0301(5) Uani 1 1 d . . .
B2 B 0.71853(13) 0.5543(3) 0.74059(15) 0.0267(4) Uani 1 1 d . . .
Cl1 Cl 0.57320(3) 0.22154(8) 0.54857(4) 0.04614(17) Uani 1 1 d . . .
Cl2 Cl 0.68318(3) 0.09558(6) 0.72827(4) 0.04313(16) Uani 1 1 d . . .
N1 N 0.63093(9) 0.4715(2) 0.70479(10) 0.0275(3) Uani 1 1 d . . .
N2 N 0.73527(10) 0.6479(2) 0.82869(11) 0.0324(4) Uani 1 1 d . . .
C1 C 0.58716(12) 0.6141(3) 0.63680(15) 0.0373(5) Uani 1 1 d . . .
H1A H 0.5850 0.7305 0.6710 0.056 Uiso 1 1 calc R . .
H1B H 0.5315 0.5726 0.6165 0.056 Uiso 1 1 calc R . .
H1C H 0.6171 0.6298 0.5796 0.056 Uiso 1 1 calc R . .
C2 C 0.57266(12) 0.4155(3) 0.77862(15) 0.0387(5) Uani 1 1 d . . .
H2A H 0.5451 0.5238 0.8009 0.058 Uiso 1 1 calc R . .
H2B H 0.6035 0.3564 0.8340 0.058 Uiso 1 1 calc R . .
H2C H 0.5320 0.3303 0.7484 0.058 Uiso 1 1 calc R . .
C3 C 0.67581(14) 0.7157(3) 0.89591(16) 0.0442(5) Uani 1 1 d . . .
H3A H 0.6219 0.7302 0.8600 0.066 Uiso 1 1 calc R . .
H3B H 0.6944 0.8335 0.9231 0.066 Uiso 1 1 calc R . .
H3C H 0.6723 0.6278 0.9485 0.066 Uiso 1 1 calc R . .
C4 C 0.82047(14) 0.6988(3) 0.86561(16) 0.0478(6) Uani 1 1 d . . .
H4A H 0.8590 0.6390 0.8262 0.072 Uiso 1 1 calc R . .
H4B H 0.8314 0.6597 0.9332 0.072 Uiso 1 1 calc R . .
H4C H 0.8270 0.8313 0.8617 0.072 Uiso 1 1 calc R . .
C5 C 0.77614(13) 0.2844(3) 0.51191(14) 0.0372(5) Uani 1 1 d . . .
H5A H 0.8234 0.3554 0.4957 0.056 Uiso 1 1 calc R . .
H5B H 0.7339 0.2863 0.4570 0.056 Uiso 1 1 calc R . .
H5C H 0.7929 0.1584 0.5261 0.056 Uiso 1 1 calc R . .
C6 C 0.74209(11) 0.3676(2) 0.60091(13) 0.0277(4) Uani 1 1 d . . .
C7 C 0.77658(10) 0.5068(2) 0.65855(12) 0.0269(4) Uani 1 1 d . . .
C8 C 0.85628(11) 0.6019(2) 0.64363(13) 0.0278(4) Uani 1 1 d . . .
C9 C 0.85995(12) 0.7950(3) 0.63814(14) 0.0348(4) Uani 1 1 d . . .
H9A H 0.8121 0.8647 0.6440 0.042 Uiso 1 1 calc R . .
C10 C 0.93352(14) 0.8846(3) 0.62417(16) 0.0455(5) Uani 1 1 d . . .
H10A H 0.9346 1.0137 0.6205 0.055 Uiso 1 1 calc R . .
C11 C 1.00526(14) 0.7851(3) 0.61556(18) 0.0521(6) Uani 1 1 d . . .
H11A H 1.0546 0.8458 0.6053 0.063 Uiso 1 1 calc R . .
C12 C 1.00288(14) 0.5957(4) 0.6222(2) 0.0567(6) Uani 1 1 d . . .
H12A H 1.0513 0.5273 0.6172 0.068 Uiso 1 1 calc R . .
C13 C 0.92956(12) 0.5039(3) 0.63636(17) 0.0436(5) Uani 1 1 d . . .
H13A H 0.9294 0.3748 0.6410 0.052 Uiso 1 1 calc R . .

loop_
_atom_site_aniso_label
_atom_site_aniso_U_11
_atom_site_aniso_U_22
_atom_site_aniso_U_33
_atom_site_aniso_U_23
_atom_site_aniso_U_13
_atom_site_aniso_U_12
B1 0.0359(11) 0.0280(10) 0.0263(11) -0.0006(8) 0.0017(9) 0.0004(8)
B2 0.0328(10) 0.0213(9) 0.0263(10) 0.0043(8) 0.0037(8) 0.0023(8)
Cl1 0.0399(3) 0.0591(3) 0.0384(3) -0.0128(2) -0.0010(2) -0.0090(2)
Cl2 0.0572(3) 0.0270(2) 0.0460(3) 0.0076(2) 0.0096(2) 0.0022(2)
N1 0.0299(8) 0.0270(7) 0.0262(8) 0.0020(6) 0.0062(6) 0.0008(6)
N2 0.0403(9) 0.0312(8) 0.0267(8) -0.0018(7) 0.0088(7) -0.0014(7)
C1 0.0350(10) 0.0378(10) 0.0395(11) 0.0073(9) 0.0066(9) 0.0096(8)
C2 0.0402(11) 0.0416(11) 0.0368(11) -0.0014(9) 0.0170(9) -0.0060(9)
C3 0.0613(14) 0.0394(11) 0.0351(11) -0.0090(9) 0.0203(10) -0.0042(10)
C4 0.0497(12) 0.0617(14) 0.0311(11) -0.0063(10) -0.0012(9) -0.0098(11)
C5 0.0418(11) 0.0377(10) 0.0331(11) -0.0066(8) 0.0093(8) 0.0016(9)
C6 0.0322(9) 0.0265(8) 0.0245(9) 0.0017(7) 0.0034(7) 0.0048(7)
C7 0.0292(9) 0.0270(8) 0.0245(9) 0.0033(7) 0.0031(7) 0.0037(7)
C8 0.0301(9) 0.0320(9) 0.0217(9) -0.0007(7) 0.0041(7) 0.0003(7)
C9 0.0373(10) 0.0324(9) 0.0345(10) 0.0001(8) 0.0033(8) 0.0012(8)
C10 0.0538(13) 0.0365(11) 0.0464(12) 0.0004(9) 0.0057(10) -0.0112(10)
C11 0.0386(12) 0.0609(15) 0.0585(15) -0.0068(12) 0.0125(10) -0.0179(11)
C12 0.0313(11) 0.0626(15) 0.0781(18) -0.0086(13) 0.0141(11) 0.0035(10)
C13 0.0349(11) 0.0378(11) 0.0589(13) -0.0019(10) 0.0090(10) 0.0037(9)

loop_
_geom_bond_atom_site_label_1
_geom_bond_atom_site_label_2
_geom_bond_distance
_geom_bond_site_symmetry_2
_geom_bond_publ_flag
B1 C6 1.575(3) . ?
B1 N1 1.618(3) . ?
B1 Cl1 1.861(2) . ?
B1 Cl2 1.880(2) . ?
B2 N2 1.376(3) . ?
B2 C7 1.561(3) . ?
B2 N1 1.566(2) . ?
N1 C2 1.494(2) . ?
N1 C1 1.508(2) . ?
N2 C4 1.462(3) . ?
N2 C3 1.469(3) . ?
C5 C6 1.499(3) . ?
C6 C7 1.356(2) . ?
C7 C8 1.487(3) . ?
C8 C13 1.387(3) . ?
C8 C9 1.392(3) . ?
C9 C10 1.379(3) . ?
C10 C11 1.374(3) . ?
C11 C12 1.366(4) . ?
C12 C13 1.383(3) . ?

loop_
_cod_related_entry_id
_cod_related_entry_database
_cod_related_entry_code
1 ChemSpider 21142499
